data_4339384
loop_
_publ_author_name
'Reisner, Erwin'
'Abikoff, Tanya C.'
'Lippard, Stephen J.'

_publ_section_title
;
 Influence of steric hindrance on the core geometry and sulfoxidation
 chemistry of carboxylate-rich diiron(II) complexes.
;
_journal_issue 24
_journal_name_full 'Inorganic chemistry'
_journal_page_first 10229
_journal_page_last 10240
_journal_paper_doi 10.1021/ic7014176
_journal_volume 46
_journal_year 2007
_chemical_formula_moiety 'C94 H78 Fe2 N2 O8, 4(C H2 Cl2)'
_chemical_formula_sum 'C98 H86 Cl8 Fe2 N2 O8'
_chemical_formula_weight 1815.05
_chemical_name_common '[Fe2(m-Tol)2(Ph,Xyl)2(py)2]4CH2Cl2'
_chemical_name_systematic
;

 ?

;
_space_group_IT_number 14
_symmetry_cell_setting monoclinic
_symmetry_space_group_name_Hall '-P 2ybc'
_symmetry_space_group_name_H-M 'P 1 21/c 1'
_atom_sites_solution_hydrogens geom
_atom_sites_solution_primary direct
_atom_sites_solution_secondary difmap
_audit_creation_method SHELXL-97
_cell_angle_alpha 90.00
_cell_angle_beta 93.745(5)
_cell_angle_gamma 90.00
_cell_formula_units_Z 2
_cell_length_a 12.313(4)
_cell_length_b 17.466(6)
_cell_length_c 20.457(7)
_cell_measurement_reflns_used 9558
_cell_measurement_temperature 110(2)
_cell_measurement_theta_max 24.94
_cell_measurement_theta_min 2.21
_cell_volume 4390(3)
_computing_cell_refinement 'Bruker SMART'
_computing_data_collection 'Bruker SMART'
_computing_data_reduction 'Bruker SAINT'
_computing_molecular_graphics 'Bruker SHELXTL'
_computing_publication_material 'Bruker SHELXTL'
_computing_structure_refinement 'SHELXL-97 (Sheldrick, 1997)'
_computing_structure_solution 'SHELXS-97 (Sheldrick, 1990)'
_diffrn_ambient_temperature 110(2)
_diffrn_measured_fraction_theta_full 0.999
_diffrn_measured_fraction_theta_max 0.999
_diffrn_measurement_device_type 'CCD area detector'
_diffrn_measurement_method 'phi and omega scans'
_diffrn_radiation_monochromator graphite
_diffrn_radiation_source 'fine-focus sealed tube'
_diffrn_radiation_type MoK\a
_diffrn_radiation_wavelength 0.71073
_diffrn_reflns_av_R_equivalents 0.0689
_diffrn_reflns_av_sigmaI/netI 0.0450
_diffrn_reflns_limit_h_max 14
_diffrn_reflns_limit_h_min -14
_diffrn_reflns_limit_k_max 20
_diffrn_reflns_limit_k_min -20
_diffrn_reflns_limit_l_max 24
_diffrn_reflns_limit_l_min -24
_diffrn_reflns_number 56684
_diffrn_reflns_theta_full 25.03
_diffrn_reflns_theta_max 25.03
_diffrn_reflns_theta_min 2.00
_exptl_absorpt_coefficient_mu 0.633
_exptl_absorpt_correction_T_max 0.9630
_exptl_absorpt_correction_T_min 0.7860
_exptl_absorpt_correction_type empirical
_exptl_absorpt_process_details SADABS
_exptl_crystal_colour pale-yellow
_exptl_crystal_density_diffrn 1.373
_exptl_crystal_density_method 'not measured'
_exptl_crystal_description plate
_exptl_crystal_F_000 1880
_exptl_crystal_size_max 0.40
_exptl_crystal_size_mid 0.25
_exptl_crystal_size_min 0.06
_refine_diff_density_max 0.545
_refine_diff_density_min -0.686
_refine_diff_density_rms 0.073
_refine_ls_extinction_method none
_refine_ls_goodness_of_fit_ref 1.098
_refine_ls_hydrogen_treatment constr
_refine_ls_matrix_type full
_refine_ls_number_parameters 592
_refine_ls_number_reflns 7748
_refine_ls_number_restraints 86
_refine_ls_restrained_S_all 1.097
_refine_ls_R_factor_all 0.0787
_refine_ls_R_factor_gt 0.0618
_refine_ls_shift/su_max 0.001
_refine_ls_shift/su_mean 0.000
_refine_ls_structure_factor_coef Fsqd
_refine_ls_weighting_details 'calc w=1/[\s^2^(Fo^2^)+(0.0476P)^2^+9.1081P] where P=(Fo^2^+2Fc^2^)/3'
_refine_ls_weighting_scheme calc
_refine_ls_wR_factor_gt 0.1313
_refine_ls_wR_factor_ref 0.1386
_reflns_number_gt 6297
_reflns_number_total 7748
_reflns_threshold_expression >2sigma(I)
_cod_data_source_file ic7014176-file003.cif
_cod_data_source_block 5
_cod_depositor_comments
;
The following automatic conversions were performed:

'_symmetry_cell_setting' value 'Monoclinic' changed to 'monoclinic'
according to
/usr/data/users/saulius/automatic-downloads/retrospective/ACS/lib/dictionaries/cif_core.dic
dictionary named 'cif_core.dic' version 2.4.2 from 2011-04-26.

Automatic conversion script
Id: cif_fix_values 2281 2013-09-26 08:29:07Z andrius 
;
_cod_original_sg_symbol_H-M P2(1)/c
_cod_database_code 4339384

loop_
_symmetry_equiv_pos_as_xyz
'x, y, z'
'-x, y+1/2, -z+1/2'
'-x, -y, -z'
'x, -y-1/2, z-1/2'

loop_
_atom_site_label
_atom_site_type_symbol
_atom_site_fract_x
_atom_site_fract_y
_atom_site_fract_z
_atom_site_U_iso_or_equiv
_atom_site_adp_type
_atom_site_occupancy
_atom_site_symmetry_multiplicity
_atom_site_calc_flag
_atom_site_refinement_flags
_atom_site_disorder_assembly
_atom_site_disorder_group
Fe1 Fe 0.48530(4) 0.89802(3) -0.04333(2) 0.01419(13) Uani 1 1 d . . .
N6 N 0.6387(2) 0.84341(16) -0.05502(14) 0.0194(6) Uani 1 1 d . . .
O1 O 0.49544(19) 0.90510(15) 0.05241(11) 0.0249(6) Uani 1 1 d . . .
O2 O 0.48060(18) 1.01645(13) 0.10532(11) 0.0204(5) Uani 1 1 d . . .
O3 O 0.40592(17) 0.80668(13) -0.09022(11) 0.0193(5) Uani 1 1 d . . .
O4 O 0.30210(18) 0.90701(13) -0.07461(11) 0.0199(5) Uani 1 1 d . . .
C1 C 0.6660(3) 0.8276(2) -0.11627(18) 0.0257(8) Uani 1 1 d . . .
H1A H 0.6217 0.8477 -0.1520 0.031 Uiso 1 1 calc R . .
C2 C 0.7552(3) 0.7837(2) -0.12969(19) 0.0307(9) Uani 1 1 d . . .
H2B H 0.7716 0.7739 -0.1736 0.037 Uiso 1 1 calc R . .
C3 C 0.8200(3) 0.7544(2) -0.0781(2) 0.0312(9) Uani 1 1 d . . .
H3A H 0.8809 0.7230 -0.0858 0.037 Uiso 1 1 calc R . .
C4 C 0.7947(3) 0.7716(2) -0.0148(2) 0.0344(10) Uani 1 1 d . . .
H4A H 0.8390 0.7533 0.0216 0.041 Uiso 1 1 calc R . .
C5 C 0.7035(3) 0.8159(2) -0.00559(18) 0.0261(8) Uani 1 1 d . . .
H5A H 0.6864 0.8272 0.0380 0.031 Uiso 1 1 calc R . .
C101 C 0.4794(3) 0.9447(2) 0.10279(16) 0.0176(7) Uani 1 1 d . . .
C102 C 0.4556(3) 0.90145(19) 0.16408(16) 0.0197(7) Uani 1 1 d . . .
C103 C 0.5387(3) 0.8568(2) 0.19758(17) 0.0226(8) Uani 1 1 d . . .
C104 C 0.5143(3) 0.8190(2) 0.25488(18) 0.0276(8) Uani 1 1 d . . .
H10E H 0.5693 0.7901 0.2784 0.033 Uiso 1 1 calc R . .
C105 C 0.4127(3) 0.8229(2) 0.27792(19) 0.0307(9) Uani 1 1 d . . .
H10D H 0.3980 0.7962 0.3168 0.037 Uiso 1 1 calc R . .
C106 C 0.3311(3) 0.8652(2) 0.24533(18) 0.0285(9) Uani 1 1 d . . .
H10B H 0.2606 0.8664 0.2617 0.034 Uiso 1 1 calc R . .
C107 C 0.3508(3) 0.9065(2) 0.18821(17) 0.0221(8) Uani 1 1 d . . .
C108 C 0.6526(3) 0.8524(2) 0.17605(16) 0.0228(8) Uani 1 1 d . . .
C109 C 0.7092(3) 0.7822(2) 0.17849(18) 0.0287(9) Uani 1 1 d . . .
H10C H 0.6736 0.7369 0.1912 0.034 Uiso 1 1 calc R . .
C110 C 0.8177(3) 0.7790(2) 0.16219(17) 0.0271(9) Uani 1 1 d . . .
H11C H 0.8543 0.7311 0.1647 0.033 Uiso 1 1 calc R . .
C111 C 0.8735(3) 0.8420(2) 0.14271(18) 0.0298(9) Uani 1 1 d . . .
C112 C 0.8183(3) 0.9119(2) 0.14020(18) 0.0278(9) Uani 1 1 d . . .
H11E H 0.8547 0.9568 0.1271 0.033 Uiso 1 1 calc R . .
C113 C 0.7095(3) 0.9169(2) 0.15677(16) 0.0228(8) Uani 1 1 d . . .
H11D H 0.6739 0.9651 0.1548 0.027 Uiso 1 1 calc R . .
C114 C 0.2621(3) 0.9545(2) 0.15665(17) 0.0237(8) Uani 1 1 d . . .
C115 C 0.2388(3) 0.9593(2) 0.08905(17) 0.0222(8) Uani 1 1 d . . .
H11A H 0.2809 0.9302 0.0607 0.027 Uiso 1 1 calc R . .
C116 C 0.1558(3) 1.0055(2) 0.06246(19) 0.0254(8) Uani 1 1 d . . .
H11F H 0.1427 1.0080 0.0162 0.030 Uiso 1 1 calc R . .
C117 C 0.0908(3) 1.0485(2) 0.1026(2) 0.0291(9) Uani 1 1 d . . .
C118 C 0.1141(3) 1.0437(2) 0.1700(2) 0.0332(10) Uani 1 1 d . . .
H11G H 0.0713 1.0723 0.1984 0.040 Uiso 1 1 calc R . .
C119 C 0.1977(3) 0.9984(2) 0.19671(19) 0.0294(9) Uani 1 1 d . . .
H11B H 0.2119 0.9969 0.2429 0.035 Uiso 1 1 calc R . .
C120 C 0.9909(3) 0.8375(3) 0.1242(2) 0.0366(10) Uani 1 1 d . . .
H12D H 1.0389 0.8596 0.1595 0.055 Uiso 1 1 calc R . .
H12E H 0.9989 0.8661 0.0836 0.055 Uiso 1 1 calc R . .
H12F H 1.0108 0.7838 0.1177 0.055 Uiso 1 1 calc R . .
C121 C -0.0009(3) 1.0981(3) 0.0751(2) 0.0386(10) Uani 1 1 d . . .
H12A H -0.0705 1.0730 0.0817 0.058 Uiso 1 1 calc R . .
H12B H 0.0063 1.1058 0.0281 0.058 Uiso 1 1 calc R . .
H12C H 0.0018 1.1477 0.0974 0.058 Uiso 1 1 calc R . .
C201 C 0.3141(3) 0.84093(19) -0.09737(15) 0.0153(7) Uani 1 1 d . . .
C202 C 0.2215(3) 0.79957(19) -0.13495(16) 0.0166(7) Uani 1 1 d . . .
C203 C 0.1862(3) 0.82420(19) -0.19833(16) 0.0181(7) Uani 1 1 d . . .
C204 C 0.0998(3) 0.7850(2) -0.23143(17) 0.0212(8) Uani 1 1 d . . .
H20D H 0.0740 0.8015 -0.2739 0.025 Uiso 1 1 calc R . .
C205 C 0.0513(3) 0.7224(2) -0.20322(17) 0.0231(8) Uani 1 1 d . . .
H20C H -0.0071 0.6964 -0.2263 0.028 Uiso 1 1 calc R . .
C206 C 0.0884(3) 0.6979(2) -0.14116(17) 0.0208(8) Uani 1 1 d . . .
H20A H 0.0563 0.6543 -0.1225 0.025 Uiso 1 1 calc R . .
C207 C 0.1722(3) 0.73667(19) -0.10581(16) 0.0168(7) Uani 1 1 d . . .
C208 C 0.2415(3) 0.88660(19) -0.23292(16) 0.0190(7) Uani 1 1 d . . .
C209 C 0.1805(3) 0.9447(2) -0.26530(16) 0.0234(8) Uani 1 1 d . . .
H20B H 0.1036 0.9450 -0.2635 0.028 Uiso 1 1 calc R . .
C210 C 0.2304(3) 1.0017(2) -0.30004(17) 0.0276(9) Uani 1 1 d . . .
C211 C 0.3428(3) 0.9997(2) -0.30304(17) 0.0261(8) Uani 1 1 d . . .
H21D H 0.3773 1.0386 -0.3267 0.031 Uiso 1 1 calc R . .
C212 C 0.4062(3) 0.9426(2) -0.27256(16) 0.0218(8) Uani 1 1 d . . .
C213 C 0.3551(3) 0.8865(2) -0.23718(16) 0.0200(7) Uani 1 1 d . . .
H21A H 0.3977 0.8475 -0.2156 0.024 Uiso 1 1 calc R . .
C214 C 0.2058(3) 0.7112(2) -0.03779(17) 0.0210(8) Uani 1 1 d . . .
C215 C 0.2331(4) 0.6347(2) -0.0249(2) 0.0353(10) Uani 1 1 d . . .
H21E H 0.2302 0.5985 -0.0597 0.042 Uiso 1 1 calc R . .
C216 C 0.2645(4) 0.6112(3) 0.0386(2) 0.0448(12) Uani 1 1 d . . .
H21G H 0.2833 0.5592 0.0468 0.054 Uiso 1 1 calc R . .
C217 C 0.2686(3) 0.6627(2) 0.08981(19) 0.0354(10) Uani 1 1 d . . .
H21F H 0.2903 0.6463 0.1330 0.042 Uiso 1 1 calc R . .
C218 C 0.2408(3) 0.7383(2) 0.07790(18) 0.0275(9) Uani 1 1 d . . .
H21C H 0.2429 0.7739 0.1130 0.033 Uiso 1 1 calc R . .
C219 C 0.2099(3) 0.7624(2) 0.01456(17) 0.0228(8) Uani 1 1 d . . .
H21B H 0.1913 0.8145 0.0069 0.027 Uiso 1 1 calc R . .
C220 C 0.1639(4) 1.0661(3) -0.3314(2) 0.0462(12) Uani 1 1 d . . .
H22A H 0.1763 1.1130 -0.3057 0.069 Uiso 1 1 calc R . .
H22B H 0.0865 1.0527 -0.3328 0.069 Uiso 1 1 calc R . .
H22C H 0.1856 1.0745 -0.3761 0.069 Uiso 1 1 calc R . .
C221 C 0.5280(3) 0.9393(2) -0.27812(18) 0.0292(9) Uani 1 1 d . . .
H22D H 0.5503 0.9810 -0.3064 0.044 Uiso 1 1 calc R . .
H22E H 0.5476 0.8900 -0.2970 0.044 Uiso 1 1 calc R . .
H22F H 0.5651 0.9448 -0.2345 0.044 Uiso 1 1 calc R . .
C1S C 0.5011(10) 0.6557(9) 0.9911(6) 0.059(3) Uani 0.551(4) 1 d PDU A 1
H1S1 H 0.4427 0.6171 0.9939 0.071 Uiso 0.551(4) 1 calc PR A 1
H1S2 H 0.4677 0.7046 0.9757 0.071 Uiso 0.551(4) 1 calc PR A 1
Cl1S Cl 0.5682(5) 0.6678(4) 1.0656(3) 0.106(2) Uani 0.551(4) 1 d PDU A 1
Cl2S Cl 0.5930(3) 0.6258(2) 0.93826(15) 0.0719(12) Uani 0.449(4) 1 d PDU A 1
C2S C 0.5348(11) 0.6476(10) 0.9750(8) 0.061(4) Uani 0.449(4) 1 d PDU A 2
H2S1 H 0.4711 0.6822 0.9747 0.073 Uiso 0.449(4) 1 calc PR A 2
H2S2 H 0.5915 0.6720 0.9499 0.073 Uiso 0.449(4) 1 calc PR A 2
Cl3S Cl 0.4972(3) 0.55856(19) 0.94060(14) 0.0879(12) Uani 0.551(4) 1 d PDU A 2
Cl4S Cl 0.5854(10) 0.6290(6) 1.0560(5) 0.152(5) Uani 0.449(4) 1 d PDU A 2
C3S C 0.8557(7) 0.5690(5) 0.0493(4) 0.068(3) Uani 0.703(7) 1 d PDU B 1
H3S1 H 0.7967 0.6049 0.0351 0.082 Uiso 0.703(7) 1 calc PR B 1
H3S2 H 0.8456 0.5217 0.0230 0.082 Uiso 0.703(7) 1 calc PR B 1
Cl5S Cl 0.9826(2) 0.61063(14) 0.03385(15) 0.0707(11) Uani 0.703(7) 1 d PDU B 1
Cl6S Cl 0.8452(5) 0.5467(3) 0.13173(19) 0.0867(13) Uani 0.703(7) 1 d PDU B 1
C4S C 0.9883(16) 0.5855(15) 0.0845(7) 0.088(7) Uani 0.297(7) 1 d PDU B 2
H4S1 H 1.0530 0.5517 0.0879 0.106 Uiso 0.297(7) 1 calc PR B 2
H4S2 H 1.0129 0.6385 0.0938 0.106 Uiso 0.297(7) 1 calc PR B 2
Cl7S Cl 0.9270(9) 0.5805(6) 0.0050(4) 0.133(4) Uani 0.297(7) 1 d PDU B 2
Cl8S Cl 0.8979(9) 0.5575(8) 0.1421(5) 0.088(3) Uani 0.297(7) 1 d PDU B 2

loop_
_atom_site_aniso_label
_atom_site_aniso_U_11
_atom_site_aniso_U_22
_atom_site_aniso_U_33
_atom_site_aniso_U_23
_atom_site_aniso_U_13
_atom_site_aniso_U_12
Fe1 0.0114(2) 0.0156(2) 0.0154(2) -0.0009(2) -0.00078(17) -0.00098(19)
N6 0.0124(14) 0.0226(16) 0.0228(15) -0.0017(13) -0.0008(12) -0.0004(12)
O1 0.0220(13) 0.0350(15) 0.0174(12) -0.0011(11) -0.0009(10) 0.0051(11)
O2 0.0168(12) 0.0196(14) 0.0248(13) 0.0074(10) 0.0023(10) -0.0012(10)
O3 0.0122(12) 0.0208(13) 0.0242(13) -0.0037(10) -0.0024(9) 0.0005(10)
O4 0.0188(12) 0.0184(13) 0.0221(12) -0.0014(10) -0.0013(10) -0.0017(10)
C1 0.0220(19) 0.031(2) 0.0243(19) -0.0015(16) 0.0001(15) 0.0026(16)
C2 0.024(2) 0.038(2) 0.031(2) -0.0081(18) 0.0067(16) 0.0010(17)
C3 0.0169(19) 0.029(2) 0.048(2) -0.0107(19) 0.0018(17) 0.0075(16)
C4 0.028(2) 0.041(2) 0.033(2) -0.0069(19) -0.0079(17) 0.0117(18)
C5 0.0214(19) 0.032(2) 0.0242(19) -0.0063(17) -0.0019(15) 0.0081(16)
C101 0.0097(16) 0.025(2) 0.0175(17) 0.0013(15) -0.0020(13) 0.0000(14)
C102 0.0250(18) 0.0153(17) 0.0188(17) -0.0028(14) 0.0006(14) -0.0076(15)
C103 0.032(2) 0.0156(18) 0.0195(18) 0.0018(14) -0.0047(15) -0.0044(15)
C104 0.035(2) 0.022(2) 0.0255(19) 0.0033(16) -0.0041(16) -0.0026(16)
C105 0.041(2) 0.025(2) 0.025(2) 0.0042(17) -0.0013(17) -0.0098(18)
C106 0.028(2) 0.028(2) 0.030(2) -0.0052(17) 0.0076(16) -0.0143(17)
C107 0.0238(19) 0.0206(19) 0.0218(18) -0.0052(15) 0.0014(14) -0.0103(15)
C108 0.026(2) 0.025(2) 0.0159(17) -0.0011(15) -0.0090(14) 0.0048(15)
C109 0.035(2) 0.026(2) 0.024(2) 0.0028(16) -0.0060(16) -0.0031(17)
C110 0.025(2) 0.031(2) 0.025(2) -0.0003(16) -0.0056(15) 0.0129(16)
C111 0.027(2) 0.039(2) 0.0228(19) -0.0009(17) -0.0056(16) 0.0027(18)
C112 0.024(2) 0.033(2) 0.0247(19) -0.0028(16) -0.0049(15) 0.0042(16)
C113 0.0248(19) 0.023(2) 0.0199(18) -0.0018(15) -0.0045(14) 0.0067(15)
C114 0.0164(18) 0.027(2) 0.028(2) -0.0044(16) 0.0075(15) -0.0114(15)
C115 0.0161(18) 0.024(2) 0.0275(19) -0.0071(16) 0.0059(14) -0.0064(15)
C116 0.0167(18) 0.028(2) 0.031(2) -0.0037(17) 0.0000(15) -0.0074(15)
C117 0.0131(18) 0.026(2) 0.048(2) -0.0025(18) 0.0014(16) -0.0059(15)
C118 0.026(2) 0.037(2) 0.038(2) -0.0127(19) 0.0118(17) -0.0048(18)
C119 0.022(2) 0.037(2) 0.030(2) -0.0064(18) 0.0057(16) -0.0044(17)
C120 0.028(2) 0.046(3) 0.036(2) 0.004(2) 0.0005(18) 0.0063(19)
C121 0.024(2) 0.040(2) 0.051(3) -0.001(2) -0.0006(18) -0.0001(19)
C201 0.0155(17) 0.0175(18) 0.0128(16) 0.0006(14) 0.0006(13) -0.0029(14)
C202 0.0111(16) 0.0209(18) 0.0177(17) -0.0054(14) -0.0003(13) 0.0034(13)
C203 0.0136(17) 0.0214(18) 0.0193(17) -0.0033(14) 0.0014(13) 0.0028(14)
C204 0.0155(17) 0.028(2) 0.0198(18) -0.0030(15) -0.0027(14) 0.0011(15)
C205 0.0144(17) 0.029(2) 0.0258(19) -0.0031(16) -0.0030(14) -0.0056(15)
C206 0.0153(17) 0.0209(19) 0.0264(19) 0.0004(15) 0.0022(14) -0.0030(14)
C207 0.0145(17) 0.0171(17) 0.0190(17) -0.0009(14) 0.0027(13) 0.0009(13)
C208 0.0232(19) 0.0192(18) 0.0144(16) -0.0043(14) 0.0004(13) -0.0031(14)
C209 0.0223(19) 0.029(2) 0.0185(18) -0.0021(16) 0.0005(14) 0.0026(16)
C210 0.038(2) 0.023(2) 0.0224(19) 0.0016(16) 0.0031(16) 0.0036(17)
C211 0.039(2) 0.0197(19) 0.0198(18) -0.0005(15) 0.0060(16) -0.0061(16)
C212 0.027(2) 0.025(2) 0.0132(16) -0.0061(15) 0.0013(14) -0.0061(15)
C213 0.0206(18) 0.0234(19) 0.0153(16) -0.0031(14) -0.0039(13) 0.0002(14)
C214 0.0140(17) 0.0232(19) 0.0256(19) 0.0028(15) 0.0012(14) -0.0024(14)
C215 0.050(3) 0.026(2) 0.030(2) 0.0027(18) -0.0014(19) 0.0056(19)
C216 0.069(3) 0.030(2) 0.035(2) 0.013(2) -0.001(2) 0.015(2)
C217 0.042(2) 0.041(3) 0.022(2) 0.0095(18) -0.0039(17) 0.004(2)
C218 0.029(2) 0.032(2) 0.0216(19) 0.0003(16) 0.0013(16) -0.0036(17)
C219 0.0193(18) 0.024(2) 0.0254(19) 0.0025(16) -0.0007(14) -0.0048(15)
C220 0.051(3) 0.035(3) 0.053(3) 0.019(2) 0.008(2) 0.015(2)
C221 0.029(2) 0.033(2) 0.027(2) -0.0023(17) 0.0083(16) -0.0101(17)
C1S 0.041(8) 0.077(8) 0.059(7) 0.025(6) 0.003(5) 0.010(6)
Cl1S 0.093(3) 0.173(7) 0.0515(18) 0.002(3) -0.0061(18) -0.081(4)
Cl2S 0.087(3) 0.081(2) 0.0493(18) -0.0168(16) 0.0139(17) -0.0100(19)
C2S 0.018(7) 0.087(9) 0.079(9) 0.011(8) 0.014(6) 0.003(7)
Cl3S 0.104(3) 0.092(2) 0.0720(19) -0.0100(16) 0.0416(17) 0.0289(19)
Cl4S 0.168(7) 0.152(8) 0.126(6) 0.055(5) -0.077(5) -0.072(6)
C3S 0.077(6) 0.073(6) 0.054(4) 0.021(4) 0.004(4) -0.028(5)
Cl5S 0.0502(14) 0.0572(15) 0.106(2) 0.0152(13) 0.0112(13) 0.0016(10)
Cl6S 0.144(4) 0.0674(18) 0.0490(16) 0.0124(13) 0.007(2) -0.017(2)
C4S 0.101(17) 0.119(19) 0.046(10) 0.031(13) 0.010(8) -0.015(14)
Cl7S 0.141(8) 0.177(9) 0.082(5) 0.006(5) 0.003(5) -0.073(7)
Cl8S 0.094(7) 0.105(7) 0.066(5) -0.006(4) 0.015(4) 0.001(5)

loop_
_atom_type_symbol
_atom_type_description
_atom_type_scat_dispersion_real
_atom_type_scat_dispersion_imag
_atom_type_scat_source
C C 0.0033 0.0016 'International Tables Vol C Tables 4.2.6.8 and 6.1.1.4'
H H 0.0000 0.0000 'International Tables Vol C Tables 4.2.6.8 and 6.1.1.4'
N N 0.0061 0.0033 'International Tables Vol C Tables 4.2.6.8 and 6.1.1.4'
O O 0.0106 0.0060 'International Tables Vol C Tables 4.2.6.8 and 6.1.1.4'
Cl Cl 0.1484 0.1585 'International Tables Vol C Tables 4.2.6.8 and 6.1.1.4'
Fe Fe 0.3463 0.8444 'International Tables Vol C Tables 4.2.6.8 and 6.1.1.4'

loop_
_geom_angle_atom_site_label_1
_geom_angle_atom_site_label_2
_geom_angle_atom_site_label_3
_geom_angle
_geom_angle_site_symmetry_1
_geom_angle_site_symmetry_3
O1 Fe1 O2 125.35(11) . 3_675
O1 Fe1 O3 120.57(10) . .
O2 Fe1 O3 112.92(10) 3_675 .
O1 Fe1 N6 98.09(10) . .
O2 Fe1 N6 92.20(10) 3_675 .
O3 Fe1 N6 89.89(10) . .
O1 Fe1 O4 105.68(9) . .
O2 Fe1 O4 90.86(9) 3_675 .
O3 Fe1 O4 60.11(8) . .
N6 Fe1 O4 148.34(10) . .
C5 N6 C1 117.2(3) . .
C5 N6 Fe1 124.3(2) . .
C1 N6 Fe1 118.1(2) . .
C101 O1 Fe1 147.6(2) . .
C101 O2 Fe1 135.6(2) . 3_675
C201 O3 Fe1 94.56(19) . .
C201 O4 Fe1 84.48(19) . .
N6 C1 C2 123.2(3) . .
N6 C1 H1A 118.4 . .
C2 C1 H1A 118.4 . .
C3 C2 C1 118.8(4) . .
C3 C2 H2B 120.6 . .
C1 C2 H2B 120.6 . .
C2 C3 C4 118.8(3) . .
C2 C3 H3A 120.6 . .
C4 C3 H3A 120.6 . .
C3 C4 C5 118.8(4) . .
C3 C4 H4A 120.6 . .
C5 C4 H4A 120.6 . .
N6 C5 C4 123.1(3) . .
N6 C5 H5A 118.4 . .
C4 C5 H5A 118.4 . .
O2 C101 O1 125.2(3) . .
O2 C101 C102 117.9(3) . .
O1 C101 C102 116.9(3) . .
C107 C102 C103 120.6(3) . .
C107 C102 C101 119.3(3) . .
C103 C102 C101 120.1(3) . .
C104 C103 C102 118.4(3) . .
C104 C103 C108 118.7(3) . .
C102 C103 C108 122.8(3) . .
C105 C104 C103 121.2(4) . .
C105 C104 H10E 119.4 . .
C103 C104 H10E 119.4 . .
C104 C105 C106 120.9(4) . .
C104 C105 H10D 119.6 . .
C106 C105 H10D 119.6 . .
C105 C106 C107 121.0(4) . .
C105 C106 H10B 119.5 . .
C107 C106 H10B 119.5 . .
C106 C107 C102 117.9(3) . .
C106 C107 C114 119.1(3) . .
C102 C107 C114 122.9(3) . .
C113 C108 C109 117.1(3) . .
C113 C108 C103 122.5(3) . .
C109 C108 C103 120.3(3) . .
C110 C109 C108 120.2(4) . .
C110 C109 H10C 119.9 . .
C108 C109 H10C 119.9 . .
C111 C110 C109 122.9(4) . .
C111 C110 H11C 118.6 . .
C109 C110 H11C 118.6 . .
C110 C111 C112 117.4(4) . .
C110 C111 C120 122.2(4) . .
C112 C111 C120 120.3(4) . .
C111 C112 C113 120.9(4) . .
C111 C112 H11E 119.5 . .
C113 C112 H11E 119.5 . .
C108 C113 C112 121.5(3) . .
C108 C113 H11D 119.3 . .
C112 C113 H11D 119.3 . .
C115 C114 C119 117.3(3) . .
C115 C114 C107 124.1(3) . .
C119 C114 C107 118.7(3) . .
C116 C115 C114 121.5(3) . .
C116 C115 H11A 119.3 . .
C114 C115 H11A 119.3 . .
C115 C116 C117 121.1(4) . .
C115 C116 H11F 119.4 . .
C117 C116 H11F 119.4 . .
C118 C117 C116 117.4(4) . .
C118 C117 C121 120.4(4) . .
C116 C117 C121 122.2(4) . .
C119 C118 C117 121.6(4) . .
C119 C118 H11G 119.2 . .
C117 C118 H11G 119.2 . .
C118 C119 C114 121.1(4) . .
C118 C119 H11B 119.5 . .
C114 C119 H11B 119.5 . .
C111 C120 H12D 109.5 . .
C111 C120 H12E 109.5 . .
H12D C120 H12E 109.5 . .
C111 C120 H12F 109.5 . .
H12D C120 H12F 109.5 . .
H12E C120 H12F 109.5 . .
C117 C121 H12A 109.5 . .
C117 C121 H12B 109.5 . .
H12A C121 H12B 109.5 . .
C117 C121 H12C 109.5 . .
H12A C121 H12C 109.5 . .
H12B C121 H12C 109.5 . .
O4 C201 O3 120.8(3) . .
O4 C201 C202 121.5(3) . .
O3 C201 C202 117.7(3) . .
C207 C202 C203 120.9(3) . .
C207 C202 C201 119.2(3) . .
C203 C202 C201 119.9(3) . .
C204 C203 C202 118.3(3) . .
C204 C203 C208 119.0(3) . .
C202 C203 C208 122.6(3) . .
C205 C204 C203 121.1(3) . .
C205 C204 H20D 119.4 . .
C203 C204 H20D 119.4 . .
C206 C205 C204 119.8(3) . .
C206 C205 H20C 120.1 . .
C204 C205 H20C 120.1 . .
C205 C206 C207 120.8(3) . .
C205 C206 H20A 119.6 . .
C207 C206 H20A 119.6 . .
C206 C207 C202 118.9(3) . .
C206 C207 C214 119.3(3) . .
C202 C207 C214 121.8(3) . .
C209 C208 C213 118.4(3) . .
C209 C208 C203 120.4(3) . .
C213 C208 C203 121.1(3) . .
C210 C209 C208 121.3(3) . .
C210 C209 H20B 119.4 . .
C208 C209 H20B 119.4 . .
C209 C210 C211 118.6(3) . .
C209 C210 C220 120.4(4) . .
C211 C210 C220 120.9(3) . .
C212 C211 C210 122.0(3) . .
C212 C211 H21D 119.0 . .
C210 C211 H21D 119.0 . .
C211 C212 C213 118.6(3) . .
C211 C212 C221 121.6(3) . .
C213 C212 C221 119.7(3) . .
C212 C213 C208 121.0(3) . .
C212 C213 H21A 119.5 . .
C208 C213 H21A 119.5 . .
C219 C214 C215 118.2(3) . .
C219 C214 C207 121.3(3) . .
C215 C214 C207 120.6(3) . .
C216 C215 C214 120.3(4) . .
C216 C215 H21E 119.8 . .
C214 C215 H21E 119.8 . .
C217 C216 C215 120.7(4) . .
C217 C216 H21G 119.6 . .
C215 C216 H21G 119.6 . .
C216 C217 C218 119.5(4) . .
C216 C217 H21F 120.2 . .
C218 C217 H21F 120.2 . .
C217 C218 C219 120.2(4) . .
C217 C218 H21C 119.9 . .
C219 C218 H21C 119.9 . .
C218 C219 C214 121.0(3) . .
C218 C219 H21B 119.5 . .
C214 C219 H21B 119.5 . .
C210 C220 H22A 109.5 . .
C210 C220 H22B 109.5 . .
H22A C220 H22B 109.5 . .
C210 C220 H22C 109.5 . .
H22A C220 H22C 109.5 . .
H22B C220 H22C 109.5 . .
C212 C221 H22D 109.5 . .
C212 C221 H22E 109.5 . .
H22D C221 H22E 109.5 . .
C212 C221 H22F 109.5 . .
H22D C221 H22F 109.5 . .
H22E C221 H22F 109.5 . .
Cl2S C1S Cl1S 107.8(7) . .
Cl2S C1S H1S1 110.2 . .
Cl1S C1S H1S1 110.2 . .
Cl2S C1S H1S2 110.2 . .
Cl1S C1S H1S2 110.2 . .
H1S1 C1S H1S2 108.5 . .
Cl3S C2S Cl4S 106.3(10) . .
Cl3S C2S H2S1 110.5 . .
Cl4S C2S H2S1 110.5 . .
Cl3S C2S H2S2 110.5 . .
Cl4S C2S H2S2 110.5 . .
H2S1 C2S H2S2 108.7 . .
Cl6S C3S Cl5S 112.7(5) . .
Cl6S C3S H3S1 109.0 . .
Cl5S C3S H3S1 109.0 . .
Cl6S C3S H3S2 109.0 . .
Cl5S C3S H3S2 109.0 . .
H3S1 C3S H3S2 107.8 . .
Cl8S C4S Cl7S 111.0(11) . .
Cl8S C4S H4S1 109.4 . .
Cl7S C4S H4S1 109.4 . .
Cl8S C4S H4S2 109.4 . .
Cl7S C4S H4S2 109.4 . .
H4S1 C4S H4S2 108.0 . .

loop_
_geom_bond_atom_site_label_1
_geom_bond_atom_site_label_2
_geom_bond_distance
_geom_bond_site_symmetry_2
Fe1 O1 1.958(2) .
Fe1 O2 2.021(2) 3_675
Fe1 O3 2.073(2) .
Fe1 N6 2.143(3) .
Fe1 O4 2.310(2) .
N6 C5 1.336(4) .
N6 C1 1.347(4) .
O1 C101 1.267(4) .
O2 C101 1.255(4) .
O2 Fe1 2.021(2) 3_675
O3 C201 1.279(4) .
O4 C201 1.257(4) .
C1 C2 1.383(5) .
C1 H1A 0.9500 .
C2 C3 1.380(6) .
C2 H2B 0.9500 .
C3 C4 1.383(6) .
C3 H3A 0.9500 .
C4 C5 1.387(5) .
C4 H4A 0.9500 .
C5 H5A 0.9500 .
C101 C102 1.509(5) .
C102 C107 1.414(5) .
C102 C103 1.426(5) .
C103 C104 1.395(5) .
C103 C108 1.499(5) .
C104 C105 1.367(6) .
C104 H10E 0.9500 .
C105 C106 1.383(6) .
C105 H10D 0.9500 .
C106 C107 1.408(5) .
C106 H10B 0.9500 .
C107 C114 1.489(5) .
C108 C113 1.397(5) .
C108 C109 1.410(5) .
C109 C110 1.399(5) .
C109 H10C 0.9500 .
C110 C111 1.370(6) .
C110 H11C 0.9500 .
C111 C112 1.397(5) .
C111 C120 1.520(5) .
C112 C113 1.405(5) .
C112 H11E 0.9500 .
C113 H11D 0.9500 .
C114 C115 1.396(5) .
C114 C119 1.404(5) .
C115 C116 1.385(5) .
C115 H11A 0.9500 .
C116 C117 1.402(5) .
C116 H11F 0.9500 .
C117 C118 1.393(6) .
C117 C121 1.503(5) .
C118 C119 1.383(6) .
C118 H11G 0.9500 .
C119 H11B 0.9500 .
C120 H12D 0.9800 .
C120 H12E 0.9800 .
C120 H12F 0.9800 .
C121 H12A 0.9800 .
C121 H12B 0.9800 .
C121 H12C 0.9800 .
C201 C202 1.516(4) .
C202 C207 1.406(5) .
C202 C203 1.407(5) .
C203 C204 1.402(5) .
C203 C208 1.488(5) .
C204 C205 1.389(5) .
C204 H20D 0.9500 .
C205 C206 1.388(5) .
C205 H20C 0.9500 .
C206 C207 1.396(5) .
C206 H20A 0.9500 .
C207 C214 1.493(5) .
C208 C209 1.402(5) .
C208 C213 1.407(5) .
C209 C210 1.390(5) .
C209 H20B 0.9500 .
C210 C211 1.390(5) .
C210 C220 1.510(5) .
C211 C212 1.389(5) .
C211 H21D 0.9500 .
C212 C213 1.392(5) .
C212 C221 1.512(5) .
C213 H21A 0.9500 .
C214 C219 1.393(5) .
C214 C215 1.400(5) .
C215 C216 1.393(6) .
C215 H21E 0.9500 .
C216 C217 1.379(6) .
C216 H21G 0.9500 .
C217 C218 1.381(6) .
C217 H21F 0.9500 .
C218 C219 1.392(5) .
C218 H21C 0.9500 .
C219 H21B 0.9500 .
C220 H22A 0.9800 .
C220 H22B 0.9800 .
C220 H22C 0.9800 .
C221 H22D 0.9800 .
C221 H22E 0.9800 .
C221 H22F 0.9800 .
C1S Cl2S 1.696(11) .
C1S Cl1S 1.700(12) .
C1S H1S1 0.9900 .
C1S H1S2 0.9900 .
C2S Cl3S 1.757(16) .
C2S Cl4S 1.762(15) .
C2S H2S1 0.9900 .
C2S H2S2 0.9900 .
C3S Cl6S 1.743(8) .
C3S Cl5S 1.771(7) .
C3S H3S1 0.9900 .
C3S H3S2 0.9900 .
C4S Cl8S 1.743(16) .
C4S Cl7S 1.749(16) .
C4S H4S1 0.9900 .
C4S H4S2 0.9900 .
